data_2238275
loop_
_publ_author_name
'P\'erez, Diego'
'Sharma, Pankaj'
'Sharma, Manju'
'Hern\'andez, Sim\'on'

_publ_section_title
;
 Chlorido{1-[(dimethylamino)methyl]ferrocenyl-\k^2^<i>C</i>^2^,<i>N</i>}(triphenylstibine-\k<i>Sb</i>)palladium(II)
;
_journal_coeditor_code VN2072
_journal_issue 7
_journal_name_full 'Acta Crystallographica Section E'
_journal_page_first m372
_journal_paper_doi 10.1107/S1600536813015109
_journal_volume 69
_journal_year 2013
_chemical_formula_iupac '[Fe Pd Cl (C5 H5) (C8 H11 N) (C18 H15 Sb)]'
_chemical_formula_moiety 'C31 H31 Cl Fe N Pd Sb'
_chemical_formula_sum 'C31 H31 Cl Fe N Pd Sb'
_chemical_formula_weight 737.02
_chemical_name_systematic
Chlorido{1-[(dimethylamino)methyl]ferrocenyl-\k^2^<i>C</i>^1^,<i>N</i>}(triphenylstibine-\k<i>Sb</i>)palladium(II)
_space_group_crystal_system monoclinic
_space_group_IT_number 14
_space_group_name_Hall '-P 2ybc'
_space_group_name_H-M_alt 'P 1 21/c 1'
_symmetry_space_group_name_Hall '-P 2ybc'
_symmetry_space_group_name_H-M 'P 1 21/c 1'
_atom_sites_solution_hydrogens geom
_audit_creation_method SHELXL-2013
_cell_angle_alpha 90
_cell_angle_beta 92.9840(10)
_cell_angle_gamma 90
_cell_formula_units_Z 4
_cell_length_a 10.3138(6)
_cell_length_b 19.8865(12)
_cell_length_c 13.7584(9)
_cell_measurement_reflns_used 5485
_cell_measurement_temperature 291(2)
_cell_measurement_theta_max 30.76
_cell_measurement_theta_min 2.23
_cell_volume 2818.1(3)
_computing_cell_refinement 'SAINT  (Bruker, 2007)'
_computing_data_collection 'SMART  (Bruker, 2007)'
_computing_data_reduction 'SAINT  (Bruker, 2007)'
_computing_molecular_graphics 'SHELXTL (Sheldrick, 2008)'
_computing_publication_material 'SHELXTL (Sheldrick, 2008)'
_computing_structure_refinement 'SHELXTL (Sheldrick, 2008)'
_computing_structure_solution 'SHELXTL (Sheldrick, 2008)'
_diffrn_ambient_temperature 291(2)
_diffrn_detector_area_resol_mean 0.83
_diffrn_measured_fraction_theta_full 0.999
_diffrn_measured_fraction_theta_max 0.999
_diffrn_measurement_device_type 'Bruker SMART APEX CCD area-detector'
_diffrn_measurement_method 'omega scans'
_diffrn_radiation_monochromator graphite
_diffrn_radiation_source 'fine-focus sealed tube'
_diffrn_radiation_type MoK\a
_diffrn_radiation_wavelength 0.71073
_diffrn_reflns_av_R_equivalents 0.0479
_diffrn_reflns_limit_h_max 12
_diffrn_reflns_limit_h_min -12
_diffrn_reflns_limit_k_max 23
_diffrn_reflns_limit_k_min -23
_diffrn_reflns_limit_l_max 16
_diffrn_reflns_limit_l_min -16
_diffrn_reflns_number 23494
_diffrn_reflns_theta_full 25.242
_diffrn_reflns_theta_max 25.350
_diffrn_reflns_theta_min 1.801
_exptl_absorpt_coefficient_mu 2.206
_exptl_absorpt_correction_T_max 0.7973
_exptl_absorpt_correction_T_min 0.4899
_exptl_absorpt_correction_type analytical
_exptl_absorpt_process_details '(<i>SADABS</i>; Bruker, 2007)'
_exptl_crystal_colour red
_exptl_crystal_density_diffrn 1.737
_exptl_crystal_density_method 'not measured'
_exptl_crystal_description prism
_exptl_crystal_F_000 1456
_exptl_crystal_size_max 0.360
_exptl_crystal_size_mid 0.120
_exptl_crystal_size_min 0.100
_refine_diff_density_max 0.765
_refine_diff_density_min -0.311
_refine_ls_extinction_method none
_refine_ls_goodness_of_fit_ref 0.934
_refine_ls_hydrogen_treatment constr
_refine_ls_matrix_type full
_refine_ls_number_parameters 327
_refine_ls_number_reflns 4963
_refine_ls_number_restraints 0
_refine_ls_restrained_S_all 0.934
_refine_ls_R_factor_all 0.0434
_refine_ls_R_factor_gt 0.0321
_refine_ls_shift/su_max 0.002
_refine_ls_shift/su_mean 0.000
_refine_ls_structure_factor_coef Fsqd
_refine_ls_weighting_details
;
 w=1/[\s^2^(Fo^2^)+(0.0270P)^2^]
 where P=(Fo^2^+2Fc^2^)/3
;
_refine_ls_weighting_scheme calc
_refine_ls_wR_factor_gt 0.0602
_refine_ls_wR_factor_ref 0.0625
_reflns_number_gt 4107
_reflns_number_total 5158
_reflns_threshold_expression 'I > 2\s(I)'
_cod_data_source_file vn2072.cif
_cod_data_source_block I
_cod_database_code 2238275
_cod_database_fobs_code 2238275
_shelx_space_group_comment
;
The symmetry employed for this shelxl refinement is uniquely defined
by the following loop, which should always be used as a source of
symmetry information in preference to the above space-group names.
They are only intended as comments.
;
_shelx_estimated_absorpt_t_min 0.504
_shelx_estimated_absorpt_t_max 0.810
_shelxl_version_number 20.13

loop_
_space_group_symop_operation_xyz
'x, y, z'
'-x, y+1/2, -z+1/2'
'-x, -y, -z'
'x, -y-1/2, z-1/2'

loop_
_atom_site_type_symbol
_atom_site_label
_atom_site_fract_x
_atom_site_fract_y
_atom_site_fract_z
_atom_site_U_iso_or_equiv
_atom_site_adp_type
_atom_site_calc_flag
_atom_site_occupancy
Sb Sb1 0.76605(2) 0.06765(2) 0.80847(2) 0.03930(8) Uani d 1
Pd Pd1 0.63076(3) 0.12392(2) 0.67766(2) 0.03893(9) Uani d 1
Fe Fe1 0.83892(6) 0.11299(3) 0.48685(4) 0.04535(15) Uani d 1
Cl Cl1 0.55085(11) 0.20492(5) 0.78865(8) 0.0617(3) Uani d 1
N N1 0.5010(3) 0.15681(15) 0.5573(2) 0.0436(8) Uani d 1
C C1 0.7077(4) 0.06914(18) 0.5758(3) 0.0404(9) Uani d 1
C C2 0.6501(4) 0.08030(19) 0.4804(3) 0.0468(10) Uani d 1
C C3 0.7239(4) 0.0457(2) 0.4126(3) 0.0539(11) Uani d 1
H H3 0.7062 0.0447 0.3419 0.065 Uiso calc 1
C C4 0.8258(4) 0.01262(19) 0.4639(3) 0.0525(11) Uani d 1
H H4 0.8918 -0.0156 0.4353 0.063 Uiso calc 1
C C5 0.8176(4) 0.02703(18) 0.5641(3) 0.0442(10) Uani d 1
H H5 0.8773 0.0107 0.6166 0.053 Uiso calc 1
C C6 0.8900(5) 0.2057(2) 0.5419(4) 0.0734(14) Uani d 1
H H6 0.8525 0.2275 0.5978 0.088 Uiso calc 1
C C7 0.8440(5) 0.2115(2) 0.4449(4) 0.0740(15) Uani d 1
H H7 0.7699 0.2386 0.4204 0.089 Uiso calc 1
C C8 0.9262(5) 0.1721(2) 0.3882(3) 0.0718(14) Uani d 1
H H8 0.9191 0.1669 0.3173 0.086 Uiso calc 1
C C9 1.0205(4) 0.1429(2) 0.4515(4) 0.0644(13) Uani d 1
H H9 1.0911 0.1133 0.4329 0.077 Uiso calc 1
C C10 0.9961(5) 0.1630(2) 0.5460(4) 0.0690(13) Uani d 1
H H10 1.0469 0.1499 0.6052 0.083 Uiso calc 1
C C11 0.5280(4) 0.1194(2) 0.4671(3) 0.0677(13) Uani d 1
H H11A 0.4564 0.0892 0.4506 0.081 Uiso calc 1
H H11B 0.5352 0.1509 0.4138 0.081 Uiso calc 1
C C12 0.5130(5) 0.2297(2) 0.5424(3) 0.0702(13) Uani d 1
H H12A 0.5993 0.2400 0.5240 0.105 Uiso calc 1
H H12B 0.4962 0.2528 0.6017 0.105 Uiso calc 1
H H12C 0.4514 0.2438 0.4918 0.105 Uiso calc 1
C C13 0.3667(4) 0.1431(3) 0.5849(4) 0.0756(14) Uani d 1
H H13A 0.3515 0.1652 0.6452 0.113 Uiso calc 1
H H13B 0.3550 0.0955 0.5924 0.113 Uiso calc 1
H H13C 0.3064 0.1596 0.5350 0.113 Uiso calc 1
C C14 0.7714(4) -0.03917(18) 0.8157(3) 0.0402(9) Uani d 1
C C15 0.8309(4) -0.0706(2) 0.8955(3) 0.0578(12) Uani d 1
H H15 0.8687 -0.0448 0.9457 0.069 Uiso calc 1
C C16 0.8350(5) -0.1400(2) 0.9019(3) 0.0670(13) Uani d 1
H H16 0.8766 -0.1608 0.9554 0.080 Uiso calc 1
C C17 0.7766(4) -0.1780(2) 0.8279(3) 0.0637(13) Uani d 1
H H17 0.7804 -0.2247 0.8311 0.076 Uiso calc 1
C C18 0.7138(4) -0.1479(2) 0.7506(3) 0.0611(12) Uani d 1
H H18 0.6717 -0.1739 0.7024 0.073 Uiso calc 1
C C19 0.7122(4) -0.07832(19) 0.7435(3) 0.0498(10) Uani d 1
H H19 0.6709 -0.0579 0.6895 0.060 Uiso calc 1
C C20 0.7170(4) 0.08795(19) 0.9533(3) 0.0446(10) Uani d 1
C C21 0.8071(4) 0.1086(2) 1.0237(3) 0.0597(12) Uani d 1
H H21 0.8938 0.1127 1.0092 0.072 Uiso calc 1
C C22 0.7691(7) 0.1234(2) 1.1168(3) 0.0816(16) Uani d 1
H H22 0.8306 0.1384 1.1637 0.098 Uiso calc 1
C C23 0.6431(7) 0.1163(3) 1.1405(4) 0.0837(18) Uani d 1
H H23 0.6187 0.1259 1.2031 0.100 Uiso calc 1
C C24 0.5537(6) 0.0950(3) 1.0711(4) 0.0837(16) Uani d 1
H H24 0.4677 0.0896 1.0868 0.100 Uiso calc 1
C C25 0.5888(4) 0.0814(2) 0.9785(3) 0.0634(12) Uani d 1
H H25 0.5260 0.0675 0.9318 0.076 Uiso calc 1
C C26 0.9668(4) 0.09096(19) 0.8159(3) 0.0405(9) Uani d 1
C C27 1.0016(4) 0.1584(2) 0.8228(3) 0.0579(11) Uani d 1
H H27 0.9374 0.1913 0.8220 0.069 Uiso calc 1
C C28 1.1312(5) 0.1770(2) 0.8310(3) 0.0716(14) Uani d 1
H H28 1.1536 0.2222 0.8363 0.086 Uiso calc 1
C C29 1.2254(5) 0.1295(3) 0.8311(3) 0.0741(14) Uani d 1
H H29 1.3123 0.1422 0.8366 0.089 Uiso calc 1
C C30 1.1933(4) 0.0630(3) 0.8233(4) 0.0746(14) Uani d 1
H H30 1.2584 0.0306 0.8236 0.090 Uiso calc 1
C C31 1.0645(4) 0.0436(2) 0.8149(3) 0.0592(12) Uani d 1
H H31 1.0435 -0.0017 0.8086 0.071 Uiso calc 1

loop_
_atom_site_aniso_label
_atom_site_aniso_U_11
_atom_site_aniso_U_22
_atom_site_aniso_U_33
_atom_site_aniso_U_12
_atom_site_aniso_U_13
_atom_site_aniso_U_23
Sb1 0.03905(15) 0.04112(15) 0.03734(15) 0.00225(12) -0.00182(11) -0.00163(12)
Pd1 0.03648(17) 0.04065(17) 0.03923(17) 0.00368(14) -0.00218(13) -0.00211(14)
Fe1 0.0529(4) 0.0395(3) 0.0439(3) 0.0023(3) 0.0053(3) 0.0017(3)
Cl1 0.0681(7) 0.0604(7) 0.0565(7) 0.0136(6) 0.0026(6) -0.0131(5)
N1 0.0372(18) 0.0446(19) 0.048(2) 0.0038(15) -0.0076(15) 0.0045(16)
C1 0.044(2) 0.040(2) 0.038(2) -0.0006(18) 0.0023(18) -0.0011(18)
C2 0.052(3) 0.042(2) 0.045(2) 0.002(2) -0.008(2) -0.0012(19)
C3 0.070(3) 0.050(3) 0.042(2) -0.003(2) -0.004(2) -0.011(2)
C4 0.063(3) 0.036(2) 0.059(3) 0.007(2) 0.013(2) -0.001(2)
C5 0.051(2) 0.037(2) 0.045(2) 0.0072(19) 0.0011(19) 0.0036(18)
C6 0.084(4) 0.047(3) 0.092(4) -0.013(3) 0.026(3) -0.011(3)
C7 0.067(3) 0.044(3) 0.112(5) 0.000(2) 0.014(3) 0.027(3)
C8 0.094(4) 0.067(3) 0.055(3) -0.019(3) 0.010(3) 0.019(3)
C9 0.059(3) 0.056(3) 0.080(4) -0.004(2) 0.021(3) 0.005(3)
C10 0.070(3) 0.063(3) 0.075(4) -0.018(3) 0.004(3) -0.004(3)
C11 0.063(3) 0.084(3) 0.054(3) 0.018(3) -0.017(2) -0.014(3)
C12 0.084(4) 0.059(3) 0.067(3) 0.003(3) -0.006(3) 0.016(2)
C13 0.040(3) 0.098(4) 0.088(4) -0.007(3) -0.011(2) 0.006(3)
C14 0.042(2) 0.041(2) 0.038(2) -0.0042(19) 0.0008(18) 0.0003(18)
C15 0.069(3) 0.050(3) 0.053(3) -0.006(2) -0.017(2) 0.000(2)
C16 0.079(3) 0.055(3) 0.064(3) -0.003(3) -0.019(3) 0.017(2)
C17 0.078(3) 0.041(2) 0.073(3) -0.003(2) 0.011(3) 0.006(2)
C18 0.080(3) 0.047(3) 0.055(3) -0.008(2) -0.007(2) -0.005(2)
C19 0.059(3) 0.050(3) 0.040(2) -0.007(2) -0.005(2) 0.004(2)
C20 0.052(3) 0.040(2) 0.042(2) 0.007(2) 0.001(2) -0.0006(18)
C21 0.062(3) 0.069(3) 0.048(3) 0.000(2) -0.002(2) 0.001(2)
C22 0.129(5) 0.073(4) 0.041(3) 0.006(4) -0.015(3) -0.006(3)
C23 0.131(6) 0.072(4) 0.050(3) 0.031(4) 0.024(4) 0.011(3)
C24 0.090(4) 0.082(4) 0.083(4) 0.017(3) 0.044(4) 0.013(3)
C25 0.057(3) 0.073(3) 0.061(3) 0.002(2) 0.006(2) 0.001(2)
C26 0.042(2) 0.046(2) 0.033(2) -0.005(2) 0.0040(17) 0.0003(18)
C27 0.059(3) 0.050(3) 0.065(3) -0.002(2) 0.008(2) 0.000(2)
C28 0.075(4) 0.060(3) 0.080(4) -0.029(3) 0.006(3) 0.002(3)
C29 0.052(3) 0.106(4) 0.065(3) -0.021(3) 0.008(2) -0.001(3)
C30 0.044(3) 0.086(4) 0.094(4) 0.010(3) 0.005(3) -0.006(3)
C31 0.050(3) 0.053(3) 0.074(3) 0.000(2) 0.002(2) -0.003(2)

loop_
_atom_type_symbol
_atom_type_description
_atom_type_scat_dispersion_real
_atom_type_scat_dispersion_imag
_atom_type_scat_source
C C 0.0033 0.0016 'International Tables Vol C Tables 4.2.6.8 and 6.1.1.4'
H H 0.0000 0.0000 'International Tables Vol C Tables 4.2.6.8 and 6.1.1.4'
N N 0.0061 0.0033 'International Tables Vol C Tables 4.2.6.8 and 6.1.1.4'
Cl Cl 0.1484 0.1585 'International Tables Vol C Tables 4.2.6.8 and 6.1.1.4'
Fe Fe 0.3463 0.8444 'International Tables Vol C Tables 4.2.6.8 and 6.1.1.4'
Pd Pd -0.9988 1.0072 'International Tables Vol C Tables 4.2.6.8 and 6.1.1.4'
Sb Sb -0.5866 1.5461 'International Tables Vol C Tables 4.2.6.8 and 6.1.1.4'

loop_
_geom_angle_atom_site_label_1
_geom_angle_atom_site_label_2
_geom_angle_atom_site_label_3
_geom_angle
C26 Sb1 C20 101.15(15)
C26 Sb1 C14 101.14(14)
C20 Sb1 C14 98.81(14)
C26 Sb1 Pd1 116.53(10)
C20 Sb1 Pd1 116.27(10)
C14 Sb1 Pd1 119.72(10)
C1 Pd1 N1 83.09(14)
C1 Pd1 Cl1 171.20(11)
N1 Pd1 Cl1 93.71(9)
C1 Pd1 Sb1 91.96(11)
N1 Pd1 Sb1 170.67(8)
Cl1 Pd1 Sb1 92.29(3)
C4 Fe1 C3 40.42(15)
C4 Fe1 C5 40.83(14)
C3 Fe1 C5 68.41(16)
C4 Fe1 C10 126.1(2)
C3 Fe1 C10 163.0(2)
C5 Fe1 C10 107.91(18)
C4 Fe1 C8 119.50(19)
C3 Fe1 C8 108.15(18)
C5 Fe1 C8 153.73(19)
C10 Fe1 C8 67.3(2)
C4 Fe1 C7 154.6(2)
C3 Fe1 C7 120.8(2)
C5 Fe1 C7 163.7(2)
C10 Fe1 C7 67.2(2)
C8 Fe1 C7 40.63(18)
C4 Fe1 C9 107.67(17)
C3 Fe1 C9 126.17(18)
C5 Fe1 C9 119.59(18)
C10 Fe1 C9 39.96(17)
C8 Fe1 C9 40.01(18)
C7 Fe1 C9 67.51(19)
C4 Fe1 C2 67.99(16)
C3 Fe1 C2 40.53(15)
C5 Fe1 C2 68.11(15)
C10 Fe1 C2 155.11(18)
C8 Fe1 C2 127.22(19)
C7 Fe1 C2 109.27(18)
C9 Fe1 C2 163.79(19)
C4 Fe1 C6 163.2(2)
C3 Fe1 C6 155.6(2)
C5 Fe1 C6 126.6(2)
C10 Fe1 C6 39.61(18)
C8 Fe1 C6 67.3(2)
C7 Fe1 C6 39.92(19)
C9 Fe1 C6 66.82(19)
C2 Fe1 C6 121.72(19)
C4 Fe1 C1 68.63(15)
C3 Fe1 C1 68.64(16)
C5 Fe1 C1 40.73(14)
C10 Fe1 C1 120.16(17)
C8 Fe1 C1 164.44(19)
C7 Fe1 C1 126.83(18)
C9 Fe1 C1 154.07(18)
C2 Fe1 C1 40.64(14)
C6 Fe1 C1 108.92(17)
C12 N1 C13 107.7(3)
C12 N1 C11 110.8(3)
C13 N1 C11 109.9(3)
C12 N1 Pd1 110.5(2)
C13 N1 Pd1 107.2(2)
C11 N1 Pd1 110.6(2)
C5 C1 C2 106.4(3)
C5 C1 Pd1 139.1(3)
C2 C1 Pd1 113.8(3)
C5 C1 Fe1 68.3(2)
C2 C1 Fe1 69.1(2)
Pd1 C1 Fe1 119.20(17)
C3 C2 C1 108.6(3)
C3 C2 C11 131.0(4)
C1 C2 C11 120.3(4)
C3 C2 Fe1 68.9(2)
C1 C2 Fe1 70.2(2)
C11 C2 Fe1 129.6(3)
C4 C3 C2 108.2(4)
C4 C3 Fe1 69.6(2)
C2 C3 Fe1 70.6(2)
C4 C3 H3 125.9
C2 C3 H3 125.9
Fe1 C3 H3 125.9
C3 C4 C5 108.3(4)
C3 C4 Fe1 70.0(2)
C5 C4 Fe1 69.8(2)
C3 C4 H4 125.8
C5 C4 H4 125.8
Fe1 C4 H4 125.8
C4 C5 C1 108.5(3)
C4 C5 Fe1 69.3(2)
C1 C5 Fe1 70.9(2)
C4 C5 H5 125.7
C1 C5 H5 125.7
Fe1 C5 H5 125.7
C10 C6 C7 108.5(5)
C10 C6 Fe1 69.5(3)
C7 C6 Fe1 69.8(3)
C10 C6 H6 125.7
C7 C6 H6 125.7
Fe1 C6 H6 125.7
C6 C7 C8 107.3(5)
C6 C7 Fe1 70.3(3)
C8 C7 Fe1 69.5(2)
C6 C7 H7 126.4
C8 C7 H7 126.4
Fe1 C7 H7 126.4
C9 C8 C7 107.7(4)
C9 C8 Fe1 70.3(3)
C7 C8 Fe1 69.9(3)
C9 C8 H8 126.2
C7 C8 H8 126.2
Fe1 C8 H8 126.2
C10 C9 C8 107.9(4)
C10 C9 Fe1 69.5(3)
C8 C9 Fe1 69.7(3)
C10 C9 H9 126.0
C8 C9 H9 126.0
Fe1 C9 H9 126.0
C6 C10 C9 108.6(5)
C6 C10 Fe1 70.8(3)
C9 C10 Fe1 70.5(3)
C6 C10 H10 125.7
C9 C10 H10 125.7
Fe1 C10 H10 125.7
C2 C11 N1 110.7(3)
C2 C11 H11A 109.5
N1 C11 H11A 109.5
C2 C11 H11B 109.5
N1 C11 H11B 109.5
H11A C11 H11B 108.1
N1 C12 H12A 109.5
N1 C12 H12B 109.5
H12A C12 H12B 109.5
N1 C12 H12C 109.5
H12A C12 H12C 109.5
H12B C12 H12C 109.5
N1 C13 H13A 109.5
N1 C13 H13B 109.5
H13A C13 H13B 109.5
N1 C13 H13C 109.5
H13A C13 H13C 109.5
H13B C13 H13C 109.5
C15 C14 C19 118.7(4)
C15 C14 Sb1 119.9(3)
C19 C14 Sb1 121.4(3)
C14 C15 C16 120.9(4)
C14 C15 H15 119.5
C16 C15 H15 119.5
C17 C16 C15 119.2(4)
C17 C16 H16 120.4
C15 C16 H16 120.4
C18 C17 C16 120.6(4)
C18 C17 H17 119.7
C16 C17 H17 119.7
C17 C18 C19 119.9(4)
C17 C18 H18 120.0
C19 C18 H18 120.0
C14 C19 C18 120.6(4)
C14 C19 H19 119.7
C18 C19 H19 119.7
C21 C20 C25 118.0(4)
C21 C20 Sb1 122.4(3)
C25 C20 Sb1 119.5(3)
C20 C21 C22 120.2(5)
C20 C21 H21 119.9
C22 C21 H21 119.9
C23 C22 C21 121.0(5)
C23 C22 H22 119.5
C21 C22 H22 119.5
C24 C23 C22 119.0(5)
C24 C23 H23 120.5
C22 C23 H23 120.5
C23 C24 C25 120.8(5)
C23 C24 H24 119.6
C25 C24 H24 119.6
C24 C25 C20 120.9(5)
C24 C25 H25 119.5
C20 C25 H25 119.5
C31 C26 C27 118.2(4)
C31 C26 Sb1 124.2(3)
C27 C26 Sb1 117.5(3)
C28 C27 C26 120.5(4)
C28 C27 H27 119.8
C26 C27 H27 119.8
C29 C28 C27 120.2(4)
C29 C28 H28 119.9
C27 C28 H28 119.9
C28 C29 C30 120.3(5)
C28 C29 H29 119.9
C30 C29 H29 119.9
C29 C30 C31 120.3(5)
C29 C30 H30 119.9
C31 C30 H30 119.9
C26 C31 C30 120.6(4)
C26 C31 H31 119.7
C30 C31 H31 119.7

loop_
_geom_bond_atom_site_label_1
_geom_bond_atom_site_label_2
_geom_bond_distance
_geom_bond_publ_flag
Sb1 C14 2.127(4) y
Sb1 C20 2.120(4) y
Sb1 C26 2.119(4) y
Sb1 Pd1 2.4853(4) y
Pd1 C1 1.973(4) y
Pd1 Cl1 2.3952(10) y
Pd1 N1 2.174(3) y
Fe1 C4 2.024(4) ?
Fe1 C3 2.029(4) ?
Fe1 C5 2.031(4) ?
Fe1 C10 2.035(5) ?
Fe1 C8 2.040(4) ?
Fe1 C7 2.044(4) ?
Fe1 C9 2.048(4) ?
Fe1 C2 2.051(4) ?
Fe1 C6 2.051(4) ?
Fe1 C1 2.065(4) ?
N1 C12 1.470(5) ?
N1 C13 1.481(5) ?
N1 C11 1.485(5) ?
C1 C5 1.426(5) ?
C1 C2 1.429(5) ?
C2 C3 1.413(5) ?
C2 C11 1.484(5) ?
C3 C4 1.400(5) ?
C3 H3 0.9800 ?
C4 C5 1.414(5) ?
C4 H4 0.9800 ?
C5 H5 0.9800 ?
C6 C10 1.384(6) ?
C6 C7 1.398(7) ?
C6 H6 0.9800 ?
C7 C8 1.418(6) ?
C7 H7 0.9800 ?
C8 C9 1.398(6) ?
C8 H8 0.9800 ?
C9 C10 1.395(6) ?
C9 H9 0.9800 ?
C10 H10 0.9800 ?
C11 H11A 0.9700 ?
C11 H11B 0.9700 ?
C12 H12A 0.9600 ?
C12 H12B 0.9600 ?
C12 H12C 0.9600 ?
C13 H13A 0.9600 ?
C13 H13B 0.9600 ?
C13 H13C 0.9600 ?
C14 C15 1.378(5) ?
C14 C19 1.380(5) ?
C15 C16 1.383(6) ?
C15 H15 0.9300 ?
C16 C17 1.380(6) ?
C16 H16 0.9300 ?
C17 C18 1.356(6) ?
C17 H17 0.9300 ?
C18 C19 1.387(5) ?
C18 H18 0.9300 ?
C19 H19 0.9300 ?
C20 C21 1.370(5) ?
C20 C25 1.391(6) ?
C21 C22 1.391(6) ?
C21 H21 0.9300 ?
C22 C23 1.363(7) ?
C22 H22 0.9300 ?
C23 C24 1.360(7) ?
C23 H23 0.9300 ?
C24 C25 1.370(6) ?
C24 H24 0.9300 ?
C25 H25 0.9300 ?
C26 C31 1.380(5) ?
C26 C27 1.391(5) ?
C27 C28 1.385(6) ?
C27 H27 0.9300 ?
C28 C29 1.356(6) ?
C28 H28 0.9300 ?
C29 C30 1.366(6) ?
C29 H29 0.9300 ?
C30 C31 1.382(6) ?
C30 H30 0.9300 ?
C31 H31 0.9300 ?

loop_
_geom_torsion_atom_site_label_1
_geom_torsion_atom_site_label_2
_geom_torsion_atom_site_label_3
_geom_torsion_atom_site_label_4
_geom_torsion
C5 C1 C2 C3 -0.1(4)
Pd1 C1 C2 C3 172.1(3)
Fe1 C1 C2 C3 58.4(3)
C5 C1 C2 C11 176.5(4)
Pd1 C1 C2 C11 -11.3(5)
Fe1 C1 C2 C11 -125.0(4)
C5 C1 C2 Fe1 -58.4(2)
Pd1 C1 C2 Fe1 113.7(2)
C1 C2 C3 C4 0.5(5)
C11 C2 C3 C4 -175.6(4)
Fe1 C2 C3 C4 59.7(3)
C1 C2 C3 Fe1 -59.2(3)
C11 C2 C3 Fe1 124.7(5)
C2 C3 C4 C5 -0.8(5)
Fe1 C3 C4 C5 59.5(3)
C2 C3 C4 Fe1 -60.3(3)
C3 C4 C5 C1 0.8(4)
Fe1 C4 C5 C1 60.3(3)
C3 C4 C5 Fe1 -59.6(3)
C2 C1 C5 C4 -0.4(4)
Pd1 C1 C5 C4 -169.4(3)
Fe1 C1 C5 C4 -59.4(3)
C2 C1 C5 Fe1 58.9(3)
Pd1 C1 C5 Fe1 -110.1(4)
C10 C6 C7 C8 -1.1(5)
Fe1 C6 C7 C8 -60.0(3)
C10 C6 C7 Fe1 58.9(3)
C6 C7 C8 C9 0.1(5)
Fe1 C7 C8 C9 -60.4(3)
C6 C7 C8 Fe1 60.5(3)
C7 C8 C9 C10 0.9(5)
Fe1 C8 C9 C10 -59.2(3)
C7 C8 C9 Fe1 60.1(3)
C7 C6 C10 C9 1.7(5)
Fe1 C6 C10 C9 60.7(3)
C7 C6 C10 Fe1 -59.0(3)
C8 C9 C10 C6 -1.6(5)
Fe1 C9 C10 C6 -60.9(3)
C8 C9 C10 Fe1 59.3(3)
C3 C2 C11 N1 -169.5(4)
C1 C2 C11 N1 14.8(6)
Fe1 C2 C11 N1 -73.8(5)
C12 N1 C11 C2 112.3(4)
C13 N1 C11 C2 -128.8(4)
Pd1 N1 C11 C2 -10.6(4)
C19 C14 C15 C16 2.1(6)
Sb1 C14 C15 C16 179.7(3)
C14 C15 C16 C17 -1.1(7)
C15 C16 C17 C18 -1.2(7)
C16 C17 C18 C19 2.6(7)
C15 C14 C19 C18 -0.7(6)
Sb1 C14 C19 C18 -178.3(3)
C17 C18 C19 C14 -1.6(7)
C25 C20 C21 C22 -1.1(6)
Sb1 C20 C21 C22 177.9(3)
C20 C21 C22 C23 1.5(7)
C21 C22 C23 C24 -0.6(8)
C22 C23 C24 C25 -0.6(8)
C23 C24 C25 C20 1.0(8)
C21 C20 C25 C24 -0.2(7)
Sb1 C20 C25 C24 -179.1(4)
C31 C26 C27 C28 -1.6(6)
Sb1 C26 C27 C28 178.0(3)
C26 C27 C28 C29 0.8(7)
C27 C28 C29 C30 0.0(8)
C28 C29 C30 C31 0.1(8)
C27 C26 C31 C30 1.7(6)
Sb1 C26 C31 C30 -177.8(3)
C29 C30 C31 C26 -1.0(7)
